data_4100425
_journal_name_full 'Journal of the American Chemical Society'
_journal_year 2005
_chemical_formula_sum 'C30 H18 O2 S4'
_chemical_formula_weight 538.68
_space_group_IT_number 14
_symmetry_cell_setting monoclinic
_symmetry_space_group_name_Hall '-P 2yn'
_symmetry_space_group_name_H-M 'P 1 21/n 1'
_cell_angle_alpha 90.00
_cell_angle_beta 93.137(2)
_cell_angle_gamma 90.00
_cell_formula_units_Z 4
_cell_length_a 6.0174(8)
_cell_length_b 7.4293(10)
_cell_length_c 52.685(7)
_cell_measurement_temperature 153(2)
_cell_volume 2351.8(5)
_diffrn_ambient_temperature 153(2)
_exptl_crystal_density_diffrn 1.521
_cod_depositor_comments
;
The following automatic conversions were performed:
'_symmetry_cell_setting' value 'Monoclinic' changed to 'monoclinic'
according to '/home/saulius/struct/CIF-dictionaries/cif_core.dic'
dictionary named 'cif_core.dic' version 2.4.1 from 2010-06-29.

Automatic conversion script
Id: cif_fix_enum 1527 2010-12-29 10:47:43Z saulius 
;
_cod_original_sg_symbol_H-M 'P 21/n'
_cod_database_code 4100425

loop_
_symmetry_equiv_pos_as_xyz
'x, y, z'
'-x+1/2, y+1/2, -z+1/2'
'-x, -y, -z'
'x-1/2, -y-1/2, z-1/2'

loop_
_atom_site_label
_atom_site_type_symbol
_atom_site_fract_x
_atom_site_fract_y
_atom_site_fract_z
_atom_site_U_iso_or_equiv
_atom_site_adp_type
_atom_site_occupancy
_atom_site_symmetry_multiplicity
_atom_site_calc_flag
_atom_site_refinement_flags
_atom_site_disorder_assembly
_atom_site_disorder_group
S1 S 0.4636(3) 0.5137(2) 0.15345(3) 0.0215(4) Uani 1 1 d . . .
S2 S -0.0298(3) 0.6513(2) 0.20842(3) 0.0205(4) Uani 1 1 d . . .
S3 S 0.0348(3) 0.5187(2) 0.28971(3) 0.0198(4) Uani 1 1 d . . .
S4 S -0.4601(3) 0.6488(2) 0.34483(3) 0.0217(4) Uani 1 1 d . . .
O1 O 0.6979(7) 0.5182(7) 0.10568(9) 0.0311(12) Uani 1 1 d . . .
O2 O -0.6928(8) 0.6398(7) 0.39285(9) 0.0323(12) Uani 1 1 d . . .
C1 C 0.1877(11) 0.4995(9) 0.06875(13) 0.0229(15) Uani 1 1 d . . .
H1 H 0.0956 0.4566 0.0815 0.027 Uiso 1 1 calc R . .
C2 C 0.1126(12) 0.4959(10) 0.04346(13) 0.0298(17) Uani 1 1 d . . .
H2 H -0.0299 0.4471 0.0389 0.036 Uiso 1 1 calc R . .
C3 C 0.2433(12) 0.5628(10) 0.02470(13) 0.0296(17) Uani 1 1 d . . .
H3 H 0.1909 0.5613 0.0074 0.036 Uiso 1 1 calc R . .
C4 C 0.4516(12) 0.6316(9) 0.03175(13) 0.0299(17) Uani 1 1 d . . .
H4 H 0.5417 0.6790 0.0191 0.036 Uiso 1 1 calc R . .
C5 C 0.5302(11) 0.6326(9) 0.05679(13) 0.0239(15) Uani 1 1 d . . .
H5 H 0.6742 0.6788 0.0613 0.029 Uiso 1 1 calc R . .
C6 C 0.3989(11) 0.5664(8) 0.07534(12) 0.0195(14) Uani 1 1 d . . .
C7 C 0.4988(11) 0.5528(9) 0.10198(13) 0.0232(15) Uani 1 1 d . . .
C8 C 0.3607(11) 0.5779(9) 0.12349(12) 0.0227(15) Uani 1 1 d . . .
C9 C 0.1539(10) 0.6562(9) 0.12471(12) 0.0210(15) Uani 1 1 d . . .
H9 H 0.0704 0.7004 0.1102 0.025 Uiso 1 1 calc R . .
C10 C 0.0785(10) 0.6642(9) 0.14948(12) 0.0209(15) Uani 1 1 d . . .
H10 H -0.0603 0.7147 0.1535 0.025 Uiso 1 1 calc R . .
C11 C 0.2279(10) 0.5909(8) 0.16717(12) 0.0185(14) Uani 1 1 d . . .
C12 C 0.2053(10) 0.5721(8) 0.19428(12) 0.0172(14) Uani 1 1 d . . .
C13 C 0.3483(10) 0.4911(8) 0.21199(12) 0.0200(14) Uani 1 1 d . . .
H13 H 0.4851 0.4374 0.2079 0.024 Uiso 1 1 calc R . .
C14 C 0.2720(10) 0.4957(8) 0.23680(12) 0.0174(14) Uani 1 1 d . . .
H14 H 0.3548 0.4485 0.2512 0.021 Uiso 1 1 calc R . .
C15 C 0.0684(10) 0.5742(8) 0.23823(12) 0.0179(14) Uani 1 1 d . . .
C16 C -0.0625(10) 0.5983(8) 0.26012(12) 0.0162(14) Uani 1 1 d . . .
C17 C -0.2647(10) 0.6784(8) 0.26169(12) 0.0183(14) Uani 1 1 d . . .
H17 H -0.3445 0.7304 0.2475 0.022 Uiso 1 1 calc R . .
C18 C -0.3452(11) 0.6771(8) 0.28641(12) 0.0201(14) Uani 1 1 d . . .
H18 H -0.4843 0.7269 0.2905 0.024 Uiso 1 1 calc R . .
C19 C -0.1997(10) 0.5958(8) 0.30387(11) 0.0158(14) Uani 1 1 d . . .
C20 C -0.2245(10) 0.5720(8) 0.33096(12) 0.0185(14) Uani 1 1 d . . .
C21 C -0.0763(11) 0.4979(9) 0.34844(12) 0.0220(15) Uani 1 1 d . . .
H21 H 0.0626 0.4484 0.3443 0.026 Uiso 1 1 calc R . .
C22 C -0.1501(10) 0.5023(9) 0.37337(12) 0.0204(15) Uani 1 1 d . . .
H22 H -0.0665 0.4565 0.3878 0.024 Uiso 1 1 calc R . .
C23 C -0.3554(11) 0.5799(9) 0.37451(12) 0.0214(15) Uani 1 1 d . . .
C24 C -0.4953(11) 0.6038(9) 0.39611(12) 0.0215(15) Uani 1 1 d . . .
C25 C -0.3954(11) 0.5793(9) 0.42239(12) 0.0230(15) Uani 1 1 d . . .
C26 C -0.1823(11) 0.6447(9) 0.42996(13) 0.0236(15) Uani 1 1 d . . .
H26 H -0.0914 0.6967 0.4177 0.028 Uiso 1 1 calc R . .
C27 C -0.1051(11) 0.6337(9) 0.45505(13) 0.0270(16) Uani 1 1 d . . .
H27 H 0.0379 0.6795 0.4601 0.032 Uiso 1 1 calc R . .
C28 C -0.2370(11) 0.5555(10) 0.47295(13) 0.0269(16) Uani 1 1 d . . .
H28 H -0.1848 0.5499 0.4903 0.032 Uiso 1 1 calc R . .
C29 C -0.4433(12) 0.4860(10) 0.46559(13) 0.0313(17) Uani 1 1 d . . .
H29 H -0.5299 0.4282 0.4777 0.038 Uiso 1 1 calc R . .
C30 C -0.5238(11) 0.4999(9) 0.44077(12) 0.0248(16) Uani 1 1 d . . .
H30 H -0.6681 0.4554 0.4360 0.030 Uiso 1 1 calc R . .

loop_
_atom_site_aniso_label
_atom_site_aniso_U_11
_atom_site_aniso_U_22
_atom_site_aniso_U_33
_atom_site_aniso_U_23
_atom_site_aniso_U_13
_atom_site_aniso_U_12
S1 0.0160(9) 0.0262(10) 0.0223(9) -0.0009(7) 0.0009(7) 0.0035(7)
S2 0.0155(9) 0.0253(10) 0.0206(9) 0.0021(7) 0.0016(7) 0.0044(7)
S3 0.0156(9) 0.0228(9) 0.0211(9) 0.0015(7) 0.0009(7) 0.0048(7)
S4 0.0143(9) 0.0282(10) 0.0225(9) 0.0006(7) 0.0007(7) 0.0040(7)
O1 0.014(3) 0.046(3) 0.034(3) -0.008(2) -0.001(2) 0.005(2)
O2 0.017(3) 0.050(3) 0.030(3) -0.003(2) 0.001(2) -0.003(2)
C1 0.020(4) 0.018(4) 0.031(4) 0.001(3) 0.004(3) 0.002(3)
C2 0.024(4) 0.036(4) 0.029(4) -0.001(3) -0.004(3) 0.005(3)
C3 0.032(4) 0.033(4) 0.023(4) -0.001(3) -0.005(3) 0.004(3)
C4 0.037(4) 0.027(4) 0.028(4) 0.005(3) 0.012(3) 0.002(3)
C5 0.016(3) 0.025(4) 0.031(4) 0.000(3) 0.006(3) 0.001(3)
C6 0.022(4) 0.015(3) 0.022(3) -0.002(3) 0.002(3) 0.008(3)
C7 0.018(4) 0.024(4) 0.028(4) -0.002(3) 0.001(3) -0.004(3)
C8 0.019(4) 0.029(4) 0.020(4) -0.002(3) 0.001(3) -0.003(3)
C9 0.018(3) 0.021(4) 0.024(4) 0.004(3) -0.006(3) -0.004(3)
C10 0.015(3) 0.023(4) 0.025(4) -0.001(3) 0.002(3) -0.004(3)
C11 0.014(3) 0.018(3) 0.024(4) -0.005(3) 0.004(3) -0.005(3)
C12 0.012(3) 0.011(3) 0.028(4) -0.002(3) 0.001(3) 0.000(3)
C13 0.015(3) 0.018(3) 0.027(4) -0.001(3) 0.002(3) 0.002(3)
C14 0.014(3) 0.015(3) 0.023(3) 0.000(3) -0.004(3) -0.004(3)
C15 0.018(3) 0.015(3) 0.021(3) 0.000(3) -0.002(3) -0.001(3)
C16 0.015(3) 0.012(3) 0.021(3) 0.000(2) -0.002(3) -0.003(3)
C17 0.015(3) 0.017(3) 0.023(3) 0.004(3) -0.003(3) -0.003(3)
C18 0.018(3) 0.019(3) 0.024(4) -0.004(3) 0.001(3) 0.002(3)
C19 0.018(3) 0.010(3) 0.020(3) -0.001(2) 0.000(3) -0.001(3)
C20 0.012(3) 0.017(3) 0.028(4) 0.000(3) 0.002(3) 0.000(3)
C21 0.017(3) 0.021(4) 0.028(4) -0.003(3) 0.001(3) 0.002(3)
C22 0.014(3) 0.026(4) 0.021(3) -0.001(3) -0.004(3) 0.000(3)
C23 0.024(4) 0.019(4) 0.021(4) -0.002(3) -0.001(3) 0.000(3)
C24 0.015(4) 0.026(4) 0.023(4) -0.003(3) 0.002(3) -0.003(3)
C25 0.020(4) 0.027(4) 0.023(4) -0.001(3) 0.003(3) 0.001(3)
C26 0.021(4) 0.021(4) 0.030(4) -0.004(3) 0.006(3) -0.005(3)
C27 0.020(4) 0.025(4) 0.035(4) -0.008(3) 0.000(3) -0.001(3)
C28 0.025(4) 0.034(4) 0.021(4) -0.003(3) -0.002(3) 0.010(3)
C29 0.033(4) 0.032(4) 0.030(4) -0.004(3) 0.011(3) 0.001(3)
C30 0.016(3) 0.031(4) 0.028(4) -0.008(3) 0.002(3) -0.007(3)

loop_
_geom_bond_atom_site_label_1
_geom_bond_atom_site_label_2
_geom_bond_distance
_geom_bond_site_symmetry_2
_geom_bond_publ_flag
S1 C11 1.725(6) . ?
S1 C8 1.731(7) . ?
S2 C12 1.737(6) . ?
S2 C15 1.744(6) . ?
S3 C19 1.730(6) . ?
S3 C16 1.738(6) . ?
S4 C20 1.727(6) . ?
S4 C23 1.731(7) . ?
O1 C7 1.230(8) . ?
O2 C24 1.221(8) . ?
C1 C2 1.383(9) . ?
C1 C6 1.391(9) . ?
C1 H1 0.9500 . ?
C2 C3 1.388(10) . ?
C2 H2 0.9500 . ?
C3 C4 1.385(10) . ?
C3 H3 0.9500 . ?
C4 C5 1.377(9) . ?
C4 H4 0.9500 . ?
C5 C6 1.380(9) . ?
C5 H5 0.9500 . ?
C6 C7 1.500(9) . ?
C7 C8 1.453(9) . ?
C8 C9 1.378(9) . ?
C9 C10 1.406(9) . ?
C9 H9 0.9500 . ?
C10 C11 1.372(9) . ?
C10 H10 0.9500 . ?
C11 C12 1.449(9) . ?
C12 C13 1.373(9) . ?
C13 C14 1.409(9) . ?
C13 H13 0.9500 . ?
C14 C15 1.363(9) . ?
C14 H14 0.9500 . ?
C15 C16 1.443(8) . ?
C16 C17 1.361(9) . ?
C17 C18 1.414(8) . ?
C17 H17 0.9500 . ?
C18 C19 1.375(8) . ?
C18 H18 0.9500 . ?
C19 C20 1.454(9) . ?
C20 C21 1.363(9) . ?
C21 C22 1.410(9) . ?
C21 H21 0.9500 . ?
C22 C23 1.367(9) . ?
C22 H22 0.9500 . ?
C23 C24 1.463(9) . ?
C24 C25 1.490(9) . ?
C25 C30 1.401(9) . ?
C25 C26 1.408(9) . ?
C26 C27 1.380(9) . ?
C26 H26 0.9500 . ?
C27 C28 1.392(9) . ?
C27 H27 0.9500 . ?
C28 C29 1.380(10) . ?
C28 H28 0.9500 . ?
C29 C30 1.373(9) . ?
C29 H29 0.9500 . ?
C30 H30 0.9500 . ?

loop_
_cod_related_entry_id
_cod_related_entry_database
_cod_related_entry_code
1 ChemSpider 30659916
